data_4113760
loop_
_publ_author_name
'Catherine Bergquist'
'Tauqir Fillebeen'
'Melissa M. Morlok'
'Gerard Parkin'

_publ_section_title
;
 Protonation and Reactivity towards Carbon Dioxide of the Mononuclear
 Tetrahedral Zinc and Cobalt Hydroxide Complexes, [TpBut,Me]ZnOH and
 [TpBut,Me]CoOH: Comparison of the Reactivity of the Metal Hydroxide
 Function in Synthetic Analogues of Carbonic Anhydrase
;
_journal_name_full 'Journal of the American Chemical Society'
_journal_page_first 6189
_journal_page_last 6199
_journal_paper_doi 10.1021/ja034711j
_journal_volume 125
_journal_year 2003
_chemical_formula_sum 'C61 H92 B2 Co2 N12 O3'
_chemical_formula_weight 1180.95
_chemical_name_systematic
; 
 ? 
;
_space_group_IT_number 14
_symmetry_cell_setting monoclinic
_symmetry_space_group_name_Hall '-P 2ybc'
_symmetry_space_group_name_H-M 'P 1 21/c 1'
_atom_sites_solution_hydrogens geom
_atom_sites_solution_primary direct
_atom_sites_solution_secondary difmap
_audit_creation_method SHELXL-97
_cell_angle_alpha 90.00
_cell_angle_beta 95.035(4)
_cell_angle_gamma 90.00
_cell_formula_units_Z 4
_cell_length_a 19.096(3)
_cell_length_b 14.431(2)
_cell_length_c 24.382(4)
_cell_measurement_temperature 238(2)
_cell_volume 6693.1(18)
_computing_cell_refinement 'Bruker SMART'
_computing_data_collection 'Bruker SMART'
_computing_data_reduction 'Bruker SHELXTL'
_computing_molecular_graphics 'Bruker SHELXTL'
_computing_publication_material 'Bruker SHELXTL'
_computing_structure_refinement 'SHELXL-97 (Sheldrick, 1997)'
_computing_structure_solution 'SHELXS-97 (Sheldrick, 1990)'
_diffrn_ambient_temperature 238(2)
_diffrn_measured_fraction_theta_full 0.913
_diffrn_measured_fraction_theta_max 0.913
_diffrn_measurement_device_type 'CCD area detector'
_diffrn_measurement_method 'phi and omega scans'
_diffrn_radiation_monochromator graphite
_diffrn_radiation_source 'fine-focus sealed tube'
_diffrn_radiation_type MoK\a
_diffrn_radiation_wavelength 0.71073
_diffrn_reflns_av_R_equivalents 0.2555
_diffrn_reflns_av_sigmaI/netI 0.4645
_diffrn_reflns_limit_h_max 25
_diffrn_reflns_limit_h_min -24
_diffrn_reflns_limit_k_max 17
_diffrn_reflns_limit_k_min -18
_diffrn_reflns_limit_l_max 21
_diffrn_reflns_limit_l_min -32
_diffrn_reflns_number 46963
_diffrn_reflns_theta_full 28.49
_diffrn_reflns_theta_max 28.49
_diffrn_reflns_theta_min 1.07
_exptl_absorpt_coefficient_mu 0.545
_exptl_absorpt_correction_T_max 0.9475
_exptl_absorpt_correction_T_min 0.8988
_exptl_absorpt_correction_type none
_exptl_crystal_density_diffrn 1.172
_exptl_crystal_F_000 2520
_exptl_crystal_size_max 0.20
_exptl_crystal_size_mid 0.10
_exptl_crystal_size_min 0.10
_refine_diff_density_max 0.384
_refine_diff_density_min -0.366
_refine_diff_density_rms 0.072
_refine_ls_extinction_coef 0.000139(15)
_refine_ls_extinction_expression Fc^*^=kFc[1+0.001xFc^2^\l^3^/sin(2\q)]^-1/4^
_refine_ls_extinction_method SHELXL
_refine_ls_goodness_of_fit_ref 1.008
_refine_ls_hydrogen_treatment mixed
_refine_ls_matrix_type full
_refine_ls_number_parameters 730
_refine_ls_number_reflns 15472
_refine_ls_number_restraints 0
_refine_ls_restrained_S_all 1.008
_refine_ls_R_factor_all 0.3571
_refine_ls_R_factor_gt 0.0766
_refine_ls_shift/su_max 1.619
_refine_ls_shift/su_mean 0.051
_refine_ls_structure_factor_coef Fsqd
_refine_ls_weighting_details 'calc w=1/[\s^2^(Fo^2^)+(0.0058P)^2^+0.0000P] where P=(Fo^2^+2Fc^2^)/3'
_refine_ls_weighting_scheme calc
_refine_ls_wR_factor_gt 0.0793
_refine_ls_wR_factor_ref 0.1046
_reflns_number_gt 3617
_reflns_number_total 15472
_reflns_threshold_expression >2sigma(I)
_cod_data_source_file ja034711jsi20030217_102443.cif
_cod_data_source_block ged
_cod_original_cell_volume 6693.0(19)
_cod_database_code 4113760

loop_
_symmetry_equiv_pos_as_xyz
'x, y, z'
'-x, y+1/2, -z+1/2'
'-x, -y, -z'
'x, -y-1/2, z-1/2'

loop_
_atom_site_label
_atom_site_type_symbol
_atom_site_fract_x
_atom_site_fract_y
_atom_site_fract_z
_atom_site_U_iso_or_equiv
_atom_site_adp_type
_atom_site_occupancy
_atom_site_symmetry_multiplicity
_atom_site_calc_flag
_atom_site_refinement_flags
Co1 Co 0.72541(5) -0.13121(6) 0.80268(3) 0.0417(3) Uani 1 1 d .
Co2 Co 0.77714(5) 0.20910(6) 0.70851(3) 0.0408(3) Uani 1 1 d .
O1 O 0.7239(3) -0.0390(4) 0.73930(18) 0.089(2) Uani 1 1 d .
O2 O 0.7717(3) 0.0010(3) 0.81681(18) 0.0757(17) Uani 1 1 d .
O3 O 0.7728(3) 0.1020(3) 0.74850(19) 0.0837(19) Uani 1 1 d .
N11 N 0.6745(3) -0.2404(4) 0.8928(2) 0.0404(16) Uani 1 1 d .
N12 N 0.6718(3) -0.1489(4) 0.87526(19) 0.0408(16) Uani 1 1 d .
N21 N 0.7906(3) -0.2878(4) 0.86242(19) 0.0398(15) Uani 1 1 d .
N22 N 0.8106(3) -0.2210(4) 0.82760(19) 0.0437(15) Uani 1 1 d .
N31 N 0.6790(3) -0.3260(4) 0.8028(2) 0.0434(16) Uani 1 1 d .
N32 N 0.6694(3) -0.2470(3) 0.7692(2) 0.0413(15) Uani 1 1 d .
N41 N 0.7191(3) 0.3683(4) 0.6529(2) 0.0468(17) Uani 1 1 d .
N42 N 0.6946(3) 0.2865(4) 0.67642(19) 0.0494(16) Uani 1 1 d .
N51 N 0.8276(3) 0.3940(4) 0.7161(2) 0.0462(16) Uani 1 1 d .
N52 N 0.8263(3) 0.3165(4) 0.7498(2) 0.0399(16) Uani 1 1 d .
N61 N 0.8344(3) 0.3135(4) 0.6244(2) 0.0366(15) Uani 1 1 d .
N62 N 0.8313(3) 0.2211(4) 0.64105(19) 0.0470(16) Uani 1 1 d .
C1 C 0.7545(4) 0.0218(6) 0.7671(3) 0.056(2) Uani 1 1 d .
C11 C 0.6343(3) -0.1017(5) 0.9101(3) 0.039(2) Uani 1 1 d .
C12 C 0.6129(3) -0.1619(5) 0.9496(3) 0.050(2) Uani 1 1 d .
H12A H 0.5858 -0.1473 0.9788 0.060 Uiso 1 1 calc R
C13 C 0.6395(4) -0.2482(5) 0.9373(3) 0.044(2) Uani 1 1 d .
C14 C 0.6308(3) -0.3379(4) 0.9674(2) 0.079(3) Uani 1 1 d .
H14A H 0.6037 -0.3809 0.9436 0.119 Uiso 1 1 calc R
H14B H 0.6065 -0.3262 1.0001 0.119 Uiso 1 1 calc R
H14C H 0.6767 -0.3642 0.9781 0.119 Uiso 1 1 calc R
C15 C 0.6182(4) 0.0007(5) 0.9054(3) 0.054(2) Uani 1 1 d .
C16 C 0.5625(3) 0.0286(4) 0.9439(2) 0.073(2) Uani 1 1 d .
H16A H 0.5189 -0.0036 0.9332 0.109 Uiso 1 1 calc R
H16B H 0.5547 0.0949 0.9415 0.109 Uiso 1 1 calc R
H16C H 0.5787 0.0121 0.9815 0.109 Uiso 1 1 calc R
C17 C 0.6881(4) 0.0541(4) 0.9230(3) 0.089(3) Uani 1 1 d .
H17A H 0.6992 0.0483 0.9624 0.133 Uiso 1 1 calc R
H17B H 0.6824 0.1191 0.9134 0.133 Uiso 1 1 calc R
H17C H 0.7261 0.0281 0.9039 0.133 Uiso 1 1 calc R
C18 C 0.5930(3) 0.0253(4) 0.8454(2) 0.084(3) Uani 1 1 d .
H18A H 0.6258 0.0003 0.8210 0.126 Uiso 1 1 calc R
H18B H 0.5907 0.0921 0.8414 0.126 Uiso 1 1 calc R
H18C H 0.5468 -0.0010 0.8361 0.126 Uiso 1 1 calc R
C21 C 0.8810(4) -0.2204(5) 0.8304(2) 0.0408(19) Uani 1 1 d .
C22 C 0.9045(3) -0.2883(5) 0.8691(3) 0.050(2) Uani 1 1 d .
H22A H 0.9516 -0.3031 0.8797 0.060 Uiso 1 1 calc R
C23 C 0.8474(4) -0.3289(5) 0.8883(2) 0.046(2) Uani 1 1 d .
C24 C 0.8429(3) -0.4032(4) 0.9308(2) 0.064(2) Uani 1 1 d .
H24A H 0.8258 -0.3766 0.9637 0.096 Uiso 1 1 calc R
H24B H 0.8891 -0.4297 0.9399 0.096 Uiso 1 1 calc R
H24C H 0.8108 -0.4512 0.9164 0.096 Uiso 1 1 calc R
C25 C 0.9261(3) -0.1614(5) 0.7953(3) 0.046(2) Uani 1 1 d .
C26 C 0.9969(3) -0.2080(5) 0.7913(3) 0.101(3) Uani 1 1 d .
H26A H 1.0220 -0.2110 0.8276 0.152 Uiso 1 1 calc R
H26B H 1.0241 -0.1726 0.7669 0.152 Uiso 1 1 calc R
H26C H 0.9896 -0.2703 0.7769 0.152 Uiso 1 1 calc R
C27 C 0.8889(3) -0.1595(4) 0.7364(2) 0.074(2) Uani 1 1 d .
H27A H 0.8751 -0.2220 0.7254 0.112 Uiso 1 1 calc R
H27B H 0.9208 -0.1350 0.7112 0.112 Uiso 1 1 calc R
H27C H 0.8475 -0.1205 0.7358 0.112 Uiso 1 1 calc R
C28 C 0.9355(3) -0.0643(5) 0.8180(2) 0.087(3) Uani 1 1 d .
H28A H 0.8900 -0.0343 0.8177 0.131 Uiso 1 1 calc R
H28B H 0.9653 -0.0292 0.7953 0.131 Uiso 1 1 calc R
H28C H 0.9572 -0.0671 0.8554 0.131 Uiso 1 1 calc R
C31 C 0.6343(4) -0.2756(6) 0.7210(3) 0.056(2) Uani 1 1 d .
C32 C 0.6246(3) -0.3724(5) 0.7243(3) 0.058(2) Uani 1 1 d .
H32A H 0.6034 -0.4106 0.6963 0.069 Uiso 1 1 calc R
C33 C 0.6516(4) -0.4004(5) 0.7754(3) 0.047(2) Uani 1 1 d .
C34 C 0.6574(4) -0.4972(4) 0.8006(2) 0.083(3) Uani 1 1 d .
H34A H 0.7060 -0.5097 0.8134 0.124 Uiso 1 1 calc R
H34B H 0.6413 -0.5427 0.7730 0.124 Uiso 1 1 calc R
H34C H 0.6286 -0.5008 0.8313 0.124 Uiso 1 1 calc R
C35 C 0.6131(4) -0.2140(6) 0.6736(3) 0.061(2) Uani 1 1 d .
C36 C 0.5629(4) -0.2675(4) 0.6313(2) 0.103(3) Uani 1 1 d .
H36A H 0.5845 -0.3257 0.6221 0.155 Uiso 1 1 calc R
H36B H 0.5538 -0.2305 0.5982 0.155 Uiso 1 1 calc R
H36C H 0.5189 -0.2799 0.6471 0.155 Uiso 1 1 calc R
C37 C 0.6783(4) -0.1863(5) 0.6444(2) 0.093(3) Uani 1 1 d .
H37A H 0.7129 -0.1582 0.6708 0.140 Uiso 1 1 calc R
H37B H 0.6647 -0.1422 0.6153 0.140 Uiso 1 1 calc R
H37C H 0.6983 -0.2409 0.6286 0.140 Uiso 1 1 calc R
C38 C 0.5770(3) -0.1285(5) 0.6915(2) 0.086(3) Uani 1 1 d .
H38A H 0.5440 -0.1450 0.7179 0.128 Uiso 1 1 calc R
H38B H 0.5520 -0.0993 0.6597 0.128 Uiso 1 1 calc R
H38C H 0.6117 -0.0858 0.7084 0.128 Uiso 1 1 calc R
C41 C 0.6230(4) 0.2867(6) 0.6678(3) 0.054(2) Uani 1 1 d .
C42 C 0.6022(4) 0.3656(6) 0.6389(3) 0.063(2) Uani 1 1 d .
H42A H 0.5556 0.3827 0.6279 0.076 Uiso 1 1 calc R
C43 C 0.6616(5) 0.4152(5) 0.6288(3) 0.053(2) Uani 1 1 d .
C44 C 0.6726(3) 0.5071(4) 0.5985(2) 0.073(2) Uani 1 1 d .
H44A H 0.6942 0.5521 0.6243 0.110 Uiso 1 1 calc R
H44B H 0.6275 0.5304 0.5829 0.110 Uiso 1 1 calc R
H44C H 0.7029 0.4967 0.5692 0.110 Uiso 1 1 calc R
C45 C 0.5805(4) 0.2098(7) 0.6889(4) 0.092(3) Uani 1 1 d .
C46 C 0.5987(5) 0.1181(6) 0.6648(4) 0.197(6) Uani 1 1 d .
H46A H 0.5929 0.1219 0.6249 0.296 Uiso 1 1 calc R
H46B H 0.5679 0.0706 0.6772 0.296 Uiso 1 1 calc R
H46C H 0.6471 0.1027 0.6766 0.296 Uiso 1 1 calc R
C47 C 0.5891(4) 0.2129(7) 0.7507(3) 0.180(6) Uani 1 1 d .
H47A H 0.5804 0.1519 0.7653 0.270 Uiso 1 1 calc R
H47B H 0.5560 0.2569 0.7639 0.270 Uiso 1 1 calc R
H47C H 0.6367 0.2321 0.7629 0.270 Uiso 1 1 calc R
C48 C 0.5011(3) 0.2309(5) 0.6704(3) 0.132(4) Uani 1 1 d .
H48A H 0.4918 0.2962 0.6757 0.198 Uiso 1 1 calc R
H48B H 0.4714 0.1942 0.6923 0.198 Uiso 1 1 calc R
H48C H 0.4913 0.2153 0.6318 0.198 Uiso 1 1 calc R
C51 C 0.8550(3) 0.3431(5) 0.7998(3) 0.042(2) Uani 1 1 d .
C52 C 0.8719(3) 0.4366(5) 0.7988(3) 0.054(2) Uani 1 1 d .
H52A H 0.8918 0.4717 0.8287 0.065 Uiso 1 1 calc R
C53 C 0.8541(4) 0.4690(5) 0.7461(3) 0.055(2) Uani 1 1 d .
C54 C 0.8599(4) 0.5636(4) 0.7209(2) 0.084(3) Uani 1 1 d .
H54A H 0.8956 0.5625 0.6950 0.126 Uiso 1 1 calc R
H54B H 0.8728 0.6085 0.7496 0.126 Uiso 1 1 calc R
H54C H 0.8151 0.5807 0.7018 0.126 Uiso 1 1 calc R
C55 C 0.8622(4) 0.2769(5) 0.8486(3) 0.063(2) Uani 1 1 d .
C56 C 0.7910(4) 0.2442(5) 0.8627(2) 0.092(3) Uani 1 1 d .
H56A H 0.7611 0.2973 0.8676 0.137 Uiso 1 1 calc R
H56B H 0.7962 0.2085 0.8965 0.137 Uiso 1 1 calc R
H56C H 0.7699 0.2057 0.8331 0.137 Uiso 1 1 calc R
C57 C 0.9013(4) 0.3269(4) 0.8976(2) 0.097(3) Uani 1 1 d .
H57A H 0.8729 0.3781 0.9088 0.146 Uiso 1 1 calc R
H57B H 0.9457 0.3504 0.8869 0.146 Uiso 1 1 calc R
H57C H 0.9100 0.2839 0.9280 0.146 Uiso 1 1 calc R
C58 C 0.9084(3) 0.1918(4) 0.8342(2) 0.072(2) Uani 1 1 d .
H58A H 0.9132 0.1496 0.8653 0.108 Uiso 1 1 calc R
H58B H 0.9545 0.2133 0.8262 0.108 Uiso 1 1 calc R
H58C H 0.8860 0.1599 0.8024 0.108 Uiso 1 1 calc R
C61 C 0.8670(4) 0.1727(5) 0.6045(3) 0.044(2) Uani 1 1 d .
C62 C 0.8907(3) 0.2308(5) 0.5647(3) 0.055(2) Uani 1 1 d .
H62A H 0.9159 0.2144 0.5348 0.066 Uiso 1 1 calc R
C63 C 0.8689(4) 0.3187(6) 0.5792(3) 0.053(2) Uani 1 1 d .
C64 C 0.8785(3) 0.4103(4) 0.5489(2) 0.077(3) Uani 1 1 d .
H64A H 0.8332 0.4319 0.5328 0.116 Uiso 1 1 calc R
H64B H 0.9096 0.4007 0.5200 0.116 Uiso 1 1 calc R
H64C H 0.8987 0.4561 0.5747 0.116 Uiso 1 1 calc R
C65 C 0.8783(4) 0.0676(5) 0.6090(3) 0.057(2) Uani 1 1 d .
C66 C 0.9142(4) 0.0314(4) 0.5595(3) 0.111(3) Uani 1 1 d .
H66A H 0.8822 0.0370 0.5265 0.166 Uiso 1 1 calc R
H66B H 0.9268 -0.0332 0.5654 0.166 Uiso 1 1 calc R
H66C H 0.9562 0.0674 0.5553 0.166 Uiso 1 1 calc R
C67 C 0.8081(4) 0.0163(5) 0.6141(3) 0.098(3) Uani 1 1 d .
H67A H 0.7896 0.0332 0.6485 0.147 Uiso 1 1 calc R
H67B H 0.8160 -0.0501 0.6134 0.147 Uiso 1 1 calc R
H67C H 0.7746 0.0335 0.5836 0.147 Uiso 1 1 calc R
C68 C 0.9256(3) 0.0484(4) 0.6619(3) 0.086(3) Uani 1 1 d .
H68A H 0.9661 0.0892 0.6636 0.129 Uiso 1 1 calc R
H68B H 0.9413 -0.0155 0.6621 0.129 Uiso 1 1 calc R
H68C H 0.8994 0.0594 0.6936 0.129 Uiso 1 1 calc R
C71 C 0.9426(2) -0.1594(6) 1.0321(6) 0.131(4) Uani 1 1 d G
H71A H 0.9918 -0.1550 1.0368 0.158 Uiso 1 1 calc R
C72 C 0.9065(7) -0.1284(4) 0.9835(4) 0.149(5) Uani 1 1 d G
H72A H 0.9313 -0.1031 0.9555 0.179 Uiso 1 1 calc R
C73 C 0.8336(7) -0.1348(5) 0.9765(3) 0.167(7) Uani 1 1 d G
H73A H 0.8092 -0.1139 0.9436 0.201 Uiso 1 1 calc R
C74 C 0.7968(2) -0.1722(6) 1.0180(6) 0.184(8) Uani 1 1 d G
H74A H 0.7476 -0.1766 1.0132 0.221 Uiso 1 1 calc R
C75 C 0.8329(7) -0.2032(5) 1.0665(4) 0.173(5) Uani 1 1 d G
H75A H 0.8081 -0.2285 1.0946 0.208 Uiso 1 1 calc R
C76 C 0.9058(7) -0.1968(5) 1.0735(3) 0.134(4) Uani 1 1 d G
H76A H 0.9302 -0.2177 1.1064 0.160 Uiso 1 1 calc R
C81 C 0.5958(7) 0.2152(6) 0.5156(4) 0.220(8) Uani 1 1 d G
H81A H 0.5701 0.2535 0.5377 0.265 Uiso 1 1 calc R
C82 C 0.6688(7) 0.2208(5) 0.5193(3) 0.164(6) Uani 1 1 d G
H82A H 0.6923 0.2629 0.5438 0.197 Uiso 1 1 calc R
C83 C 0.7068(3) 0.1641(8) 0.4866(5) 0.149(5) Uani 1 1 d G
H83A H 0.7562 0.1679 0.4891 0.178 Uiso 1 1 calc R
C84 C 0.6720(7) 0.1018(6) 0.4503(4) 0.231(8) Uani 1 1 d G
H84A H 0.6977 0.0635 0.4283 0.277 Uiso 1 1 calc R
C85 C 0.5991(7) 0.0962(6) 0.4466(3) 0.186(6) Uani 1 1 d G
H85A H 0.5755 0.0541 0.4221 0.223 Uiso 1 1 calc R
C86 C 0.5610(3) 0.1529(9) 0.4793(5) 0.262(9) Uani 1 1 d G
H86A H 0.5117 0.1491 0.4768 0.314 Uiso 1 1 calc R
B1 B 0.7139(5) -0.3157(6) 0.8618(3) 0.042(2) Uani 1 1 d .
H1 H 0.7139(18) -0.391(3) 0.8817(13) 0.000(11) Uiso 1 1 d .
B2 B 0.7974(4) 0.3914(6) 0.6557(3) 0.041(2) Uani 1 1 d .
H2 H 0.806(2) 0.478(3) 0.6375(15) 0.042(15) Uiso 1 1 d .

loop_
_atom_site_aniso_label
_atom_site_aniso_U_11
_atom_site_aniso_U_22
_atom_site_aniso_U_33
_atom_site_aniso_U_23
_atom_site_aniso_U_13
_atom_site_aniso_U_12
Co1 0.0404(7) 0.0420(7) 0.0425(6) 0.0063(5) 0.0034(5) -0.0010(6)
Co2 0.0377(6) 0.0416(7) 0.0429(6) 0.0069(5) 0.0025(5) -0.0008(6)
O1 0.122(6) 0.079(5) 0.059(4) 0.021(3) -0.035(3) -0.032(4)
O2 0.107(5) 0.055(4) 0.070(4) 0.006(3) 0.029(3) -0.013(3)
O3 0.083(5) 0.052(4) 0.117(4) 0.034(3) 0.009(3) -0.014(4)
N11 0.036(4) 0.056(5) 0.030(3) 0.009(3) 0.010(3) -0.005(3)
N12 0.037(4) 0.048(5) 0.037(3) 0.007(3) 0.002(3) -0.009(4)
N21 0.042(4) 0.039(4) 0.038(3) 0.013(3) 0.001(3) 0.012(4)
N22 0.042(4) 0.038(4) 0.050(4) 0.019(3) 0.000(3) -0.009(4)
N31 0.041(4) 0.034(4) 0.054(4) 0.013(4) 0.002(3) -0.014(3)
N32 0.036(4) 0.033(4) 0.054(4) 0.006(3) -0.001(3) 0.006(3)
N41 0.058(5) 0.041(5) 0.042(4) 0.004(3) 0.009(3) 0.013(4)
N42 0.043(4) 0.047(4) 0.056(4) 0.026(3) -0.005(3) 0.006(4)
N51 0.040(4) 0.046(5) 0.053(4) 0.009(4) 0.010(3) -0.006(4)
N52 0.045(4) 0.039(4) 0.035(3) -0.006(3) 0.001(3) 0.001(3)
N61 0.033(4) 0.036(4) 0.043(4) 0.008(3) 0.011(3) 0.002(3)
N62 0.052(4) 0.049(5) 0.041(3) -0.004(3) 0.010(3) 0.003(4)
C1 0.048(6) 0.060(8) 0.059(7) 0.006(6) -0.002(5) 0.014(5)
C11 0.038(5) 0.051(6) 0.030(4) 0.009(4) 0.010(4) -0.002(5)
C12 0.043(5) 0.057(6) 0.051(5) 0.002(4) 0.011(4) 0.000(5)
C13 0.046(6) 0.044(6) 0.043(5) 0.015(4) 0.003(4) -0.015(4)
C14 0.107(7) 0.074(7) 0.062(5) 0.010(5) 0.033(5) 0.013(5)
C15 0.049(6) 0.064(7) 0.050(5) 0.001(5) 0.013(4) 0.005(5)
C16 0.070(6) 0.083(7) 0.068(5) -0.019(4) 0.016(5) -0.005(5)
C17 0.095(7) 0.063(6) 0.114(7) -0.017(5) 0.041(6) -0.016(6)
C18 0.110(7) 0.076(7) 0.067(6) -0.003(5) 0.014(5) 0.026(5)
C21 0.025(5) 0.051(6) 0.046(4) 0.001(4) 0.007(4) 0.002(5)
C22 0.030(5) 0.065(6) 0.055(5) 0.007(4) -0.002(4) 0.021(5)
C23 0.044(5) 0.044(5) 0.050(5) 0.021(4) 0.012(4) 0.014(5)
C24 0.056(5) 0.061(6) 0.078(5) 0.041(4) 0.018(4) 0.023(4)
C25 0.025(5) 0.055(6) 0.060(5) 0.009(4) 0.005(4) 0.012(4)
C26 0.066(6) 0.085(7) 0.160(8) 0.036(6) 0.050(6) 0.025(6)
C27 0.082(6) 0.071(6) 0.071(5) 0.025(4) 0.016(5) -0.008(5)
C28 0.097(7) 0.063(6) 0.104(6) -0.012(5) 0.021(5) -0.034(6)
C31 0.054(6) 0.049(6) 0.064(6) -0.009(5) 0.001(4) -0.002(5)
C32 0.059(6) 0.052(6) 0.057(5) -0.002(5) -0.019(4) -0.002(5)
C33 0.050(6) 0.030(5) 0.065(6) -0.004(5) 0.016(4) -0.003(5)
C34 0.104(7) 0.038(6) 0.105(6) 0.005(5) -0.002(5) -0.025(5)
C35 0.067(6) 0.053(6) 0.058(5) 0.004(5) -0.022(5) -0.007(5)
C36 0.139(8) 0.075(7) 0.082(5) -0.005(5) -0.068(5) -0.010(6)
C37 0.119(8) 0.086(7) 0.074(6) 0.015(5) 0.006(5) 0.002(6)
C38 0.096(7) 0.055(6) 0.099(6) -0.006(5) -0.029(5) 0.023(6)
C41 0.036(5) 0.073(7) 0.052(5) 0.016(5) -0.002(4) 0.019(6)
C42 0.045(6) 0.084(7) 0.060(5) 0.013(5) 0.005(5) 0.011(6)
C43 0.054(6) 0.064(7) 0.041(5) 0.005(4) 0.006(5) 0.005(6)
C44 0.090(6) 0.053(6) 0.073(5) 0.021(4) -0.011(4) 0.012(5)
C45 0.026(5) 0.122(9) 0.129(8) 0.084(7) 0.008(5) -0.009(6)
C46 0.129(11) 0.045(7) 0.404(19) 0.045(10) -0.052(10) -0.031(8)
C47 0.068(7) 0.355(17) 0.113(7) 0.160(9) -0.014(6) -0.044(8)
C48 0.043(6) 0.151(9) 0.199(9) 0.092(7) -0.002(6) -0.013(6)
C51 0.050(5) 0.034(5) 0.043(5) -0.004(4) 0.001(4) 0.007(4)
C52 0.072(6) 0.045(6) 0.042(5) -0.017(4) -0.009(4) -0.001(5)
C53 0.052(6) 0.042(6) 0.071(6) -0.019(5) 0.008(5) -0.012(5)
C54 0.117(8) 0.038(6) 0.092(6) 0.009(5) -0.015(5) -0.008(5)
C55 0.093(7) 0.051(6) 0.043(5) -0.005(5) -0.007(5) 0.007(6)
C56 0.090(7) 0.109(8) 0.083(6) 0.022(5) 0.047(5) -0.013(6)
C57 0.157(8) 0.070(6) 0.055(5) 0.005(4) -0.039(5) -0.024(6)
C58 0.071(6) 0.071(7) 0.071(5) 0.010(5) -0.004(4) -0.003(5)
C61 0.053(6) 0.043(6) 0.037(4) 0.004(4) 0.011(4) -0.005(5)
C62 0.067(6) 0.050(6) 0.052(5) 0.010(4) 0.030(4) 0.012(5)
C63 0.046(6) 0.066(7) 0.047(5) 0.010(5) 0.010(4) -0.004(5)
C64 0.087(7) 0.078(7) 0.068(5) 0.034(5) 0.022(5) -0.005(5)
C65 0.070(7) 0.051(6) 0.052(5) -0.008(5) 0.015(5) 0.001(5)
C66 0.152(9) 0.060(7) 0.130(7) -0.021(5) 0.065(7) 0.022(6)
C67 0.088(7) 0.072(7) 0.135(7) -0.010(5) 0.019(6) -0.048(6)
C68 0.096(7) 0.055(6) 0.107(6) 0.010(5) 0.001(5) -0.003(5)
C71 0.083(8) 0.195(13) 0.119(9) -0.010(9) 0.025(9) 0.051(8)
C72 0.180(15) 0.158(12) 0.111(11) -0.057(9) 0.017(8) 0.041(12)
C73 0.156(13) 0.177(14) 0.151(12) -0.102(10) -0.084(11) 0.063(14)
C74 0.109(10) 0.136(14) 0.294(18) -0.144(14) -0.057(13) 0.017(9)
C75 0.070(10) 0.213(14) 0.244(15) -0.028(12) 0.054(9) -0.014(11)
C76 0.090(10) 0.194(12) 0.116(9) -0.001(8) -0.001(8) 0.016(9)
C81 0.24(2) 0.28(2) 0.131(12) -0.013(12) -0.017(11) 0.068(17)
C82 0.219(18) 0.171(14) 0.101(9) -0.031(9) 0.006(10) -0.040(14)
C83 0.154(11) 0.163(14) 0.139(11) -0.001(8) 0.073(10) -0.019(11)
C84 0.29(2) 0.186(15) 0.228(15) -0.067(11) 0.065(14) -0.143(14)
C85 0.144(14) 0.203(15) 0.212(13) -0.080(10) 0.026(11) 0.040(11)
C86 0.149(12) 0.45(3) 0.177(14) -0.102(13) -0.054(11) 0.144(15)
B1 0.049(7) 0.032(6) 0.046(6) 0.012(5) 0.002(5) -0.006(5)
B2 0.018(5) 0.047(7) 0.057(6) 0.001(5) 0.005(5) -0.007(5)

loop_
_atom_type_symbol
_atom_type_description
_atom_type_scat_dispersion_real
_atom_type_scat_dispersion_imag
_atom_type_scat_source
C C 0.0033 0.0016 'International Tables Vol C Tables 4.2.6.8 and 6.1.1.4'
H H 0.0000 0.0000 'International Tables Vol C Tables 4.2.6.8 and 6.1.1.4'
B B 0.0013 0.0007 'International Tables Vol C Tables 4.2.6.8 and 6.1.1.4'
N N 0.0061 0.0033 'International Tables Vol C Tables 4.2.6.8 and 6.1.1.4'
O O 0.0106 0.0060 'International Tables Vol C Tables 4.2.6.8 and 6.1.1.4'
Co Co 0.3494 0.9721 'International Tables Vol C Tables 4.2.6.8 and 6.1.1.4'

loop_
_geom_angle_atom_site_label_1
_geom_angle_atom_site_label_2
_geom_angle_atom_site_label_3
_geom_angle
O1 Co1 N32 104.6(2)
O1 Co1 O2 60.85(18)
N32 Co1 O2 165.2(2)
O1 Co1 N22 125.0(2)
N32 Co1 N22 88.7(2)
O2 Co1 N22 101.8(2)
O1 Co1 N12 136.9(2)
N32 Co1 N12 87.8(2)
O2 Co1 N12 101.32(19)
N22 Co1 N12 95.8(2)
O1 Co1 C1 29.85(18)
N32 Co1 C1 134.3(2)
O2 Co1 C1 31.00(18)
N22 Co1 C1 117.3(2)
N12 Co1 C1 122.7(2)
O3 Co2 N62 123.6(2)
O3 Co2 N52 114.8(2)
N62 Co2 N52 95.2(2)
O3 Co2 N42 126.8(2)
N62 Co2 N42 94.3(2)
N52 Co2 N42 94.6(2)
C1 O1 Co1 94.2(5)
C1 O2 Co1 89.4(5)
C1 O3 Co2 163.9(6)
C13 N11 N12 108.9(5)
C13 N11 B1 129.7(7)
N12 N11 B1 121.4(6)
C11 N12 N11 107.1(5)
C11 N12 Co1 141.7(5)
N11 N12 Co1 111.2(4)
C23 N21 N22 110.3(6)
C23 N21 B1 128.8(6)
N22 N21 B1 120.3(6)
C21 N22 N21 107.9(6)
C21 N22 Co1 138.6(5)
N21 N22 Co1 111.1(4)
C33 N31 N32 109.4(5)
C33 N31 B1 131.3(7)
N32 N31 B1 119.3(6)
C31 N32 N31 106.6(5)
C31 N32 Co1 140.1(5)
N31 N32 Co1 112.4(4)
C43 N41 N42 107.8(6)
C43 N41 B2 130.7(7)
N42 N41 B2 121.5(6)
C41 N42 N41 107.4(6)
C41 N42 Co2 142.5(6)
N41 N42 Co2 110.1(5)
C53 N51 N52 110.1(5)
C53 N51 B2 128.2(7)
N52 N51 B2 121.5(6)
C51 N52 N51 106.1(5)
C51 N52 Co2 143.1(5)
N51 N52 Co2 110.7(4)
C63 N61 N62 109.3(5)
C63 N61 B2 129.8(6)
N62 N61 B2 120.8(5)
C61 N62 N61 105.2(5)
C61 N62 Co2 143.9(5)
N61 N62 Co2 110.8(4)
O1 C1 O2 115.5(8)
O1 C1 O3 125.0(8)
O2 C1 O3 119.4(8)
O1 C1 Co1 55.9(4)
O2 C1 Co1 59.6(4)
O3 C1 Co1 177.5(6)
N12 C11 C12 109.1(7)
N12 C11 C15 124.3(6)
C12 C11 C15 126.6(7)
C11 C12 C13 106.1(6)
N11 C13 C12 108.7(6)
N11 C13 C14 123.8(7)
C12 C13 C14 127.4(7)
C16 C15 C11 111.0(6)
C16 C15 C18 110.3(6)
C11 C15 C18 110.0(6)
C16 C15 C17 108.9(6)
C11 C15 C17 107.3(6)
C18 C15 C17 109.4(6)
N22 C21 C22 106.8(6)
N22 C21 C25 126.0(7)
C22 C21 C25 127.0(7)
C23 C22 C21 108.3(6)
N21 C23 C22 106.6(6)
N21 C23 C24 123.2(7)
C22 C23 C24 130.1(7)
C21 C25 C28 111.5(6)
C21 C25 C27 107.2(6)
C28 C25 C27 110.7(6)
C21 C25 C26 109.7(6)
C28 C25 C26 110.8(6)
C27 C25 C26 106.7(5)
N32 C31 C32 108.0(7)
N32 C31 C35 124.7(7)
C32 C31 C35 127.3(8)
C33 C32 C31 107.6(7)
N31 C33 C32 108.4(6)
N31 C33 C34 121.2(7)
C32 C33 C34 130.2(8)
C31 C35 C38 111.6(6)
C31 C35 C37 109.8(6)
C38 C35 C37 109.3(7)
C31 C35 C36 109.3(6)
C38 C35 C36 109.3(6)
C37 C35 C36 107.4(6)
N42 C41 C42 108.6(7)
N42 C41 C45 120.9(7)
C42 C41 C45 130.5(7)
C43 C42 C41 108.4(7)
N41 C43 C42 107.7(7)
N41 C43 C44 119.5(7)
C42 C43 C44 132.8(8)
C41 C45 C47 108.0(8)
C41 C45 C46 111.6(8)
C47 C45 C46 114.3(8)
C41 C45 C48 107.3(7)
C47 C45 C48 107.5(7)
C46 C45 C48 107.9(8)
N52 C51 C52 109.8(6)
N52 C51 C55 121.9(7)
C52 C51 C55 128.2(7)
C53 C52 C51 107.8(6)
C52 C53 N51 106.1(7)
C52 C53 C54 131.7(7)
N51 C53 C54 122.2(7)
C57 C55 C56 110.9(6)
C57 C55 C51 108.5(6)
C56 C55 C51 110.7(6)
C57 C55 C58 107.3(6)
C56 C55 C58 110.0(6)
C51 C55 C58 109.3(5)
N62 C61 C62 111.1(6)
N62 C61 C65 122.4(6)
C62 C61 C65 126.5(7)
C61 C62 C63 104.5(6)
N61 C63 C62 109.8(6)
N61 C63 C64 122.3(7)
C62 C63 C64 127.9(7)
C61 C65 C66 110.5(6)
C61 C65 C68 107.9(6)
C66 C65 C68 109.3(7)
C61 C65 C67 111.1(6)
C66 C65 C67 110.6(6)
C68 C65 C67 107.3(6)
C72 C71 C76 120.0
C71 C72 C73 120.0
C74 C73 C72 120.0
C75 C74 C73 120.0
C74 C75 C76 120.0
C75 C76 C71 120.0
C82 C81 C86 120.0
C83 C82 C81 120.0
C82 C83 C84 120.0
C83 C84 C85 120.0
C86 C85 C84 120.0
C85 C86 C81 120.0
N21 B1 N31 112.0(6)
N21 B1 N11 108.5(6)
N31 B1 N11 109.5(6)
N41 B2 N51 109.4(6)
N41 B2 N61 107.7(6)
N51 B2 N61 109.8(6)

loop_
_geom_bond_atom_site_label_1
_geom_bond_atom_site_label_2
_geom_bond_distance
Co1 O1 2.038(5)
Co1 N32 2.109(5)
Co1 O2 2.118(5)
Co1 N22 2.126(5)
Co1 N12 2.136(5)
Co1 C1 2.454(9)
Co2 O3 1.833(5)
Co2 N62 2.026(5)
Co2 N52 2.033(5)
Co2 N42 2.032(5)
O1 C1 1.225(8)
O2 C1 1.264(7)
O3 C1 1.302(8)
N11 C13 1.327(6)
N11 N12 1.388(6)
N11 B1 1.556(9)
N12 C11 1.345(7)
N21 C23 1.344(7)
N21 N22 1.362(6)
N21 B1 1.517(9)
N22 C21 1.339(6)
N31 C33 1.346(7)
N31 N32 1.407(6)
N31 B1 1.538(8)
N32 C31 1.364(7)
N41 C43 1.376(7)
N41 N42 1.410(6)
N41 B2 1.528(8)
N42 C41 1.364(7)
N51 C53 1.376(7)
N51 N52 1.390(6)
N51 B2 1.536(8)
N52 C51 1.347(6)
N61 C63 1.335(6)
N61 N62 1.397(6)
N61 B2 1.561(8)
N62 C61 1.361(7)
C11 C12 1.383(7)
C11 C15 1.512(8)
C12 C13 1.387(7)
C13 C14 1.505(7)
C15 C16 1.533(7)
C15 C18 1.541(7)
C15 C17 1.569(8)
C21 C22 1.406(7)
C21 C25 1.526(8)
C22 C23 1.357(7)
C23 C24 1.498(7)
C25 C28 1.511(8)
C25 C27 1.544(7)
C25 C26 1.521(7)
C31 C32 1.412(8)
C31 C35 1.486(8)
C32 C33 1.367(7)
C33 C34 1.527(8)
C35 C38 1.497(8)
C35 C37 1.541(8)
C35 C36 1.551(8)
C41 C42 1.380(8)
C41 C45 1.493(9)
C42 C43 1.382(8)
C43 C44 1.541(8)
C45 C47 1.502(10)
C45 C46 1.501(11)
C45 C48 1.573(9)
C51 C52 1.388(8)
C51 C55 1.524(8)
C52 C53 1.381(8)
C53 C54 1.505(8)
C55 C57 1.533(7)
C55 C56 1.507(8)
C55 C58 1.569(8)
C61 C62 1.387(7)
C61 C65 1.536(8)
C62 C63 1.390(8)
C63 C64 1.532(8)
C65 C66 1.530(7)
C65 C68 1.534(8)
C65 C67 1.546(8)
C71 C72 1.3900
C71 C76 1.3900
C72 C73 1.3900
C73 C74 1.3900
C74 C75 1.3900
C75 C76 1.3900
C81 C82 1.3900
C81 C86 1.3900
C82 C83 1.3900
C83 C84 1.3900
C84 C85 1.3900
C85 C86 1.3900
